data_2208611
loop_
_publ_author_name
'Liliana Dobrza\'nska'
'Gareth O. Lloyd'

_publ_section_title
;
 2,2'-(Butane-1,4-diyl)dibenzimidazolium dichloride dihydrate
;
_journal_coeditor_code HG2013
_journal_issue 4
_journal_name_full 'Acta Crystallographica Section E'
_journal_page_first o1205
_journal_page_last o1207
_journal_paper_doi 10.1107/S1600536806007045
_journal_volume 62
_journal_year 2006
_chemical_formula_iupac 'C18 H20 N4 2+, 2Cl -, 2H2 O'
_chemical_formula_moiety 'C18 H20 N4 2+, 2Cl -, 2H2 O'
_chemical_formula_sum 'C18 H24 Cl2 N4 O2'
_chemical_formula_weight 399.31
_chemical_name_systematic
;
2,2'-(Butane-1,4-diyl)dibenzimidazolium dichloride dihydrate
;
_space_group_IT_number 2
_symmetry_cell_setting triclinic
_symmetry_space_group_name_Hall '-P 1'
_symmetry_space_group_name_H-M 'P -1'
_atom_sites_solution_hydrogens geom
_atom_sites_solution_primary direct
_atom_sites_solution_secondary difmap
_audit_creation_method SHELXL-97
_cell_angle_alpha 69.3420(10)
_cell_angle_beta 79.1710(10)
_cell_angle_gamma 69.8860(10)
_cell_formula_units_Z 1
_cell_length_a 6.9671(5)
_cell_length_b 8.6567(7)
_cell_length_c 8.8036(7)
_cell_measurement_reflns_used 1899
_cell_measurement_temperature 100(2)
_cell_measurement_theta_max 27.772
_cell_measurement_theta_min 3.097
_cell_volume 465.18(6)
_computing_cell_refinement 'SAINT (Bruker, 2002)'
_computing_data_collection 'SMART (Bruker, 2001)'
_computing_data_reduction SAINT
_computing_molecular_graphics
;
X-SEED (Barbour, 2001; Atwood & Barbour, 2003)
;
_computing_publication_material
;
X-SEED
;
_computing_structure_refinement 'SHELXL97 (Sheldrick, 1997)'
_computing_structure_solution 'SHELXS97 (Sheldrick, 1997)'
_diffrn_ambient_temperature 100(2)
_diffrn_measured_fraction_theta_full 0.991
_diffrn_measured_fraction_theta_max 0.924
_diffrn_measurement_device_type 'Bruker APEX CCD area-detector'
_diffrn_measurement_method \w
_diffrn_radiation_monochromator graphite
_diffrn_radiation_source 'fine-focus sealed tube'
_diffrn_radiation_type MoK\a
_diffrn_radiation_wavelength 0.71073
_diffrn_reflns_av_R_equivalents 0.0533
_diffrn_reflns_av_sigmaI/netI 0.0431
_diffrn_reflns_limit_h_max 8
_diffrn_reflns_limit_h_min -9
_diffrn_reflns_limit_k_max 11
_diffrn_reflns_limit_k_min -11
_diffrn_reflns_limit_l_max 11
_diffrn_reflns_limit_l_min -11
_diffrn_reflns_number 5344
_diffrn_reflns_theta_full 26.50
_diffrn_reflns_theta_max 28.26
_diffrn_reflns_theta_min 2.48
_diffrn_standards_number 0
_exptl_absorpt_coefficient_mu 0.370
_exptl_absorpt_correction_type none
_exptl_crystal_colour colourless
_exptl_crystal_density_diffrn 1.425
_exptl_crystal_density_method 'not measured'
_exptl_crystal_description block
_exptl_crystal_F_000 210
_exptl_crystal_size_max 0.38
_exptl_crystal_size_mid 0.30
_exptl_crystal_size_min 0.23
_refine_diff_density_max 0.397
_refine_diff_density_min -0.255
_refine_ls_extinction_method none
_refine_ls_goodness_of_fit_ref 1.067
_refine_ls_hydrogen_treatment constr
_refine_ls_matrix_type full
_refine_ls_number_parameters 120
_refine_ls_number_reflns 2129
_refine_ls_number_restraints 0
_refine_ls_restrained_S_all 1.067
_refine_ls_R_factor_all 0.0360
_refine_ls_R_factor_gt 0.0329
_refine_ls_shift/su_max 0.000
_refine_ls_shift/su_mean 0.000
_refine_ls_structure_factor_coef Fsqd
_refine_ls_weighting_details 'calc w=1/[\s^2^(Fo^2^)+(0.0388P)^2^+0.1613P] where P=(Fo^2^+2Fc^2^)/3'
_refine_ls_weighting_scheme calc
_refine_ls_wR_factor_gt 0.0856
_refine_ls_wR_factor_ref 0.0872
_reflns_number_gt 1939
_reflns_number_total 2129
_reflns_threshold_expression I>2\s(I)
_cod_data_source_file hg2013.cif
_cod_data_source_block I
_cod_database_code 2208611

loop_
_symmetry_equiv_pos_as_xyz
'x, y, z'
'-x, -y, -z'

loop_
_atom_site_type_symbol
_atom_site_label
_atom_site_fract_x
_atom_site_fract_y
_atom_site_fract_z
_atom_site_U_iso_or_equiv
_atom_site_adp_type
_atom_site_calc_flag
_atom_site_refinement_flags
_atom_site_occupancy
Cl Cl1 0.06756(5) 0.81786(4) 0.77709(4) 0.01620(12) Uani d . 1
N N1 0.38836(18) 0.26755(14) 0.58203(13) 0.0123(2) Uani d . 1
H H1 0.4601 0.1593 0.5910 0.015 Uiso calc R 1
C C2 0.3241(2) 0.33368(17) 0.70499(16) 0.0125(3) Uani d . 1
N N3 0.22114(18) 0.50134(14) 0.64659(14) 0.0129(2) Uani d . 1
H H3 0.1644 0.5719 0.7051 0.015 Uiso calc R 1
C C4 0.2177(2) 0.54689(17) 0.47906(16) 0.0125(3) Uani d . 1
C C5 0.1315(2) 0.70325(18) 0.36190(17) 0.0144(3) Uani d . 1
H H5 0.0599 0.8060 0.3897 0.017 Uiso calc R 1
C C6 0.1558(2) 0.70084(18) 0.20302(17) 0.0155(3) Uani d . 1
H H6 0.0991 0.8047 0.1196 0.019 Uiso calc R 1
C C7 0.2621(2) 0.54892(18) 0.16166(17) 0.0161(3) Uani d . 1
H H7 0.2742 0.5525 0.0512 0.019 Uiso calc R 1
C C8 0.3495(2) 0.39419(18) 0.27782(17) 0.0154(3) Uani d . 1
H H8 0.4228 0.2918 0.2499 0.018 Uiso calc R 1
H H1W 0.2287 0.9497 0.5592 0.046(6) Uiso d R 1
H H2W 0.1885 1.0684 0.3796 0.047(6) Uiso d R 1
C C9 0.3243(2) 0.39651(17) 0.43747(16) 0.0128(3) Uani d . 1
C C10 0.3598(2) 0.23669(17) 0.87950(16) 0.0136(3) Uani d . 1
H H10A 0.2258 0.2463 0.9437 0.016 Uiso calc R 1
H H10B 0.4360 0.2912 0.9187 0.016 Uiso calc R 1
C C11 0.4794(2) 0.04548(17) 0.91023(16) 0.0148(3) Uani d . 1
H H11B 0.6114 0.0347 0.8430 0.018 Uiso calc R 1
H H11A 0.4004 -0.0116 0.8772 0.018 Uiso calc R 1
O O1W 0.29167(15) 1.01151(13) 0.45762(12) 0.0168(2) Uani d . 1

loop_
_atom_site_aniso_label
_atom_site_aniso_U_11
_atom_site_aniso_U_22
_atom_site_aniso_U_33
_atom_site_aniso_U_12
_atom_site_aniso_U_13
_atom_site_aniso_U_23
Cl1 0.0197(2) 0.01332(18) 0.01238(17) -0.00026(13) -0.00332(12) -0.00381(12)
N1 0.0138(6) 0.0092(5) 0.0117(5) -0.0007(4) -0.0023(4) -0.0028(4)
C2 0.0111(6) 0.0122(6) 0.0142(6) -0.0036(5) -0.0011(5) -0.0040(5)
N3 0.0144(6) 0.0107(5) 0.0127(6) -0.0020(5) -0.0015(4) -0.0040(4)
C4 0.0109(6) 0.0136(6) 0.0139(6) -0.0042(5) -0.0015(5) -0.0046(5)
C5 0.0130(6) 0.0110(6) 0.0184(7) -0.0025(5) -0.0029(5) -0.0039(5)
C6 0.0139(7) 0.0133(6) 0.0164(7) -0.0040(5) -0.0046(5) 0.0005(5)
C7 0.0167(7) 0.0183(7) 0.0131(7) -0.0057(6) -0.0028(5) -0.0033(5)
C8 0.0165(7) 0.0142(7) 0.0155(7) -0.0034(5) -0.0021(5) -0.0055(5)
C9 0.0112(6) 0.0113(6) 0.0145(7) -0.0028(5) -0.0020(5) -0.0023(5)
C10 0.0154(7) 0.0125(6) 0.0113(6) -0.0027(5) -0.0014(5) -0.0031(5)
C11 0.0181(7) 0.0134(7) 0.0109(7) -0.0027(5) -0.0023(5) -0.0029(5)
O1W 0.0160(5) 0.0153(5) 0.0167(5) -0.0012(4) -0.0033(4) -0.0046(4)

loop_
_atom_type_symbol
_atom_type_description
_atom_type_scat_dispersion_real
_atom_type_scat_dispersion_imag
_atom_type_scat_source
C C 0.0033 0.0016 'International Tables Vol C Tables 4.2.6.8 and 6.1.1.4'
H H 0.0000 0.0000 'International Tables Vol C Tables 4.2.6.8 and 6.1.1.4'
O O 0.0106 0.0060 'International Tables Vol C Tables 4.2.6.8 and 6.1.1.4'
S S 0.1246 0.1234 'International Tables Vol C Tables 4.2.6.8 and 6.1.1.4'

loop_
_geom_angle_atom_site_label_1
_geom_angle_atom_site_label_2
_geom_angle_atom_site_label_3
_geom_angle_site_symmetry_1
_geom_angle_site_symmetry_3
_geom_angle
C2 N1 C9 . . 109.29(11)
C2 N1 H1 . . 125.4
C9 N1 H1 . . 125.4
N1 C2 N3 . . 108.97(12)
N1 C2 C10 . . 125.75(12)
N3 C2 C10 . . 125.28(12)
C2 N3 C4 . . 109.31(11)
C2 N3 H3 . . 125.3
C4 N3 H3 . . 125.3
N3 C4 C5 . . 132.17(13)
N3 C4 C9 . . 106.25(12)
C5 C4 C9 . . 121.57(13)
C6 C5 C4 . . 116.49(13)
C6 C5 H5 . . 121.8
C4 C5 H5 . . 121.8
C5 C6 C7 . . 121.81(13)
C5 C6 H6 . . 119.1
C7 C6 H6 . . 119.1
C8 C7 C6 . . 121.66(13)
C8 C7 H7 . . 119.2
C6 C7 H7 . . 119.2
C7 C8 C9 . . 116.51(13)
C7 C8 H8 . . 121.7
C9 C8 H8 . . 121.7
C8 C9 N1 . . 131.87(12)
C8 C9 C4 . . 121.97(13)
N1 C9 C4 . . 106.16(12)
C2 C10 C11 . . 113.52(11)
C2 C10 H10A . . 108.9
C11 C10 H10A . . 108.9
C2 C10 H10B . . 108.9
C11 C10 H10B . . 108.9
H10A C10 H10B . . 107.7
C10 C11 C11 . 2_657 111.24(14)
C10 C11 H11B . . 109.4
C11 C11 H11B 2_657 . 109.4
C10 C11 H11A . . 109.4
C11 C11 H11A 2_657 . 109.4
H11B C11 H11A . . 108.0
H1W O1W H2W . . 107.5

loop_
_geom_bond_atom_site_label_1
_geom_bond_atom_site_label_2
_geom_bond_site_symmetry_2
_geom_bond_distance
N1 C2 . 1.3337(17)
N1 C9 . 1.3905(17)
N1 H1 . 0.8800
C2 N3 . 1.3346(17)
C2 C10 . 1.4890(18)
N3 C4 . 1.3885(17)
N3 H3 . 0.8800
C4 C5 . 1.3947(19)
C4 C9 . 1.3962(19)
C5 C6 . 1.384(2)
C5 H5 . 0.9500
C6 C7 . 1.406(2)
C6 H6 . 0.9500
C7 C8 . 1.3846(19)
C7 H7 . 0.9500
C8 C9 . 1.3897(19)
C8 H8 . 0.9500
C10 C11 . 1.5255(18)
C10 H10A . 0.9900
C10 H10B . 0.9900
C11 C11 2_657 1.529(3)
C11 H11B . 0.9900
C11 H11A . 0.9900
O1W H1W . 0.9772
O1W H2W . 0.9665

loop_
_geom_hbond_atom_site_label_D
_geom_hbond_atom_site_label_H
_geom_hbond_atom_site_label_A
_geom_hbond_site_symmetry_A
_geom_hbond_distance_DH
_geom_hbond_distance_HA
_geom_hbond_distance_DA
_geom_hbond_angle_DHA
N3 H3 Cl1 1_555 0.88 2.28 3.1169(13) 159
O1W H1W Cl1 1_555 0.98 2.18 3.1594(11) 176
O1W H2W Cl1 2_576 0.97 2.19 3.1563(12) 174
N1 H1 O1W 2_666 0.88 1.94 2.7433(17) 151

loop_
_geom_torsion_atom_site_label_1
_geom_torsion_atom_site_label_2
_geom_torsion_atom_site_label_3
_geom_torsion_atom_site_label_4
_geom_torsion_site_symmetry_4
_geom_torsion
C9 N1 C2 N3 . -0.32(16)
C9 N1 C2 C10 . 179.37(13)
N1 C2 N3 C4 . 0.03(16)
C10 C2 N3 C4 . -179.67(12)
C2 N3 C4 C5 . 179.88(14)
C2 N3 C4 C9 . 0.27(15)
N3 C4 C5 C6 . -179.02(14)
C9 C4 C5 C6 . 0.5(2)
C4 C5 C6 C7 . -0.1(2)
C5 C6 C7 C8 . -0.6(2)
C6 C7 C8 C9 . 0.8(2)
C7 C8 C9 N1 . 179.38(14)
C7 C8 C9 C4 . -0.4(2)
C2 N1 C9 C8 . -179.31(15)
C2 N1 C9 C4 . 0.48(15)
N3 C4 C9 C8 . 179.37(12)
C5 C4 C9 C8 . -0.3(2)
N3 C4 C9 N1 . -0.45(15)
C5 C4 C9 N1 . 179.89(12)
N1 C2 C10 C11 . -0.7(2)
N3 C2 C10 C11 . 178.92(13)
C2 C10 C11 C11 2_657 177.23(14)
